data_1544715
loop_
_publ_author_name
'Yoshida, Masaki'
'Kondo, Mio'
'Okamura, Masaya'
'Kanaike, Mari'
'Haesuwannakij, Setsiri'
'Sakurai, Hidehiro'
'Masaoka, Shigeyuki'

_publ_section_title
;
 Fe, Ru, and Os Complexes with the Same Molecular Framework: Comparison of
 Structures, Properties and Catalytic Activities
;
_journal_name_full 'Faraday Discuss.'
_journal_paper_doi 10.1039/C6FD00227G
_journal_year 2016
_chemical_compound_source 'synthesis as described'
_chemical_formula_moiety 'C29 H27 N5 O1 Ru1, 2(N O3)'
_chemical_formula_sum 'C29 H27 N7 O7 Ru'
_chemical_formula_weight 686.64
_chemical_name_systematic
;
RuPY5Me2OH2_NO3
;
_space_group_IT_number 15
_symmetry_cell_setting monoclinic
_symmetry_Int_Tables_number 15
_symmetry_space_group_name_Hall '-C 2yc'
_symmetry_space_group_name_H-M 'C 1 2/c 1'
_atom_sites_solution_hydrogens mixed
_audit_creation_date 2015-10-01T15:06:52-00:00
_audit_creation_method 'WinGX routine CIF_UPDATE'
_audit_update_record
;
2016-02-04 deposited with the CCDC.
2016-12-02 downloaded from the CCDC.
;
_cell_angle_alpha 90
_cell_angle_beta 121.481(3)
_cell_angle_gamma 90
_cell_formula_units_Z 4
_cell_length_a 21.360(6)
_cell_length_b 11.500(3)
_cell_length_c 13.126(4)
_cell_measurement_reflns_used 4493
_cell_measurement_temperature 123(2)
_cell_measurement_theta_max 27.48
_cell_measurement_theta_min 3.37
_cell_measurement_wavelength 0.71073
_cell_volume 2749.7(13)
_computing_cell_refinement 'CrystalClear (Rigaku Inc., 2008)'
_computing_data_collection 'CrystalClear (Rigaku Inc., 2008)'
_computing_data_reduction 'CrystalClear (Rigaku Inc., 2008), '
_computing_molecular_graphics 'ORTEP-3 for Windows (Farrugia, 2012)'
_computing_publication_material 'WinGX publication routines (Farrugia, 2012)'
_computing_structure_refinement 'SHELXL-2014 (Sheldrick, 2014)'
_computing_structure_solution 'SIR-97 (Altomare et al., 1999)'
_diffrn_ambient_temperature 123(2)
_diffrn_detector_area_resol_mean 28.57
_diffrn_measured_fraction_theta_full 0.981
_diffrn_measured_fraction_theta_max 0.981
_diffrn_measurement_device_type 'Rigaku Saturn'
_diffrn_measurement_method \w
_diffrn_orient_matrix_type d*trek
_diffrn_orient_matrix_UB_11 0.0022
_diffrn_orient_matrix_UB_12 0.0132
_diffrn_orient_matrix_UB_13 -0.0532
_diffrn_orient_matrix_UB_21 0.0137
_diffrn_orient_matrix_UB_22 -0.0835
_diffrn_orient_matrix_UB_23 -0.0202
_diffrn_orient_matrix_UB_31 -0.0733
_diffrn_orient_matrix_UB_32 0.0003
_diffrn_orient_matrix_UB_33 -0.0511
_diffrn_radiation_monochromator graphite
_diffrn_radiation_probe x-ray
_diffrn_radiation_source 'Rotating Anode'
_diffrn_radiation_type MoK\a
_diffrn_radiation_wavelength 0.71073
_diffrn_reflns_av_R_equivalents 0.0179
_diffrn_reflns_av_unetI/netI 0.0178
_diffrn_reflns_Laue_measured_fraction_full 0.981
_diffrn_reflns_Laue_measured_fraction_max 0.981
_diffrn_reflns_limit_h_max 27
_diffrn_reflns_limit_h_min -21
_diffrn_reflns_limit_k_max 14
_diffrn_reflns_limit_k_min -14
_diffrn_reflns_limit_l_max 16
_diffrn_reflns_limit_l_min -17
_diffrn_reflns_number 10049
_diffrn_reflns_point_group_measured_fraction_full 0.981
_diffrn_reflns_point_group_measured_fraction_max 0.981
_diffrn_reflns_theta_full 25.242
_diffrn_reflns_theta_max 27.48
_diffrn_reflns_theta_min 3.366
_diffrn_standards_number 0
_exptl_absorpt_coefficient_mu 0.634
_exptl_absorpt_correction_T_max 1
_exptl_absorpt_correction_T_min 0.922
_exptl_absorpt_correction_type multi-scan
_exptl_absorpt_process_details 'REQAB (Rigaku, 1998)'
_exptl_crystal_colour Yellow
_exptl_crystal_density_diffrn 1.659
_exptl_crystal_density_method 'not measured'
_exptl_crystal_description Chip
_exptl_crystal_F_000 1400
_exptl_crystal_size_max 0.32
_exptl_crystal_size_mid 0.18
_exptl_crystal_size_min 0.08
_refine_diff_density_max 0.561
_refine_diff_density_min -0.54
_refine_diff_density_rms 0.06
_refine_ls_extinction_method none
_refine_ls_goodness_of_fit_ref 1.08
_refine_ls_hydrogen_treatment mixed
_refine_ls_matrix_type full
_refine_ls_number_constraints 0
_refine_ls_number_parameters 206
_refine_ls_number_reflns 3092
_refine_ls_number_restraints 0
_refine_ls_restrained_S_all 1.08
_refine_ls_R_factor_all 0.0254
_refine_ls_R_factor_gt 0.0231
_refine_ls_shift/su_max 0
_refine_ls_shift/su_mean 0
_refine_ls_structure_factor_coef Fsqd
_refine_ls_weighting_details 'w=1/[\s^2^(Fo^2^)+(0.0335P)^2^+3.4075P] where P=(Fo^2^+2Fc^2^)/3'
_refine_ls_weighting_scheme calc
_refine_ls_wR_factor_gt 0.0617
_refine_ls_wR_factor_ref 0.0632
_reflns_Friedel_coverage 0
_reflns_number_gt 2831
_reflns_number_total 3092
_reflns_threshold_expression 'I > 2\s(I)'
_cod_data_source_file c6fd00227g2.cif
_cod_data_source_block RuPY5Me2OH2_NO3
_cod_original_sg_symbol_H-M 'C 2/c'
_cod_database_code 1544715
_shelx_estimated_absorpt_t_min 0.823
_shelx_estimated_absorpt_t_max 0.951

loop_
_symmetry_equiv_pos_as_xyz
'x, y, z'
'-x, y, -z+1/2'
'x+1/2, y+1/2, z'
'-x+1/2, y+1/2, -z+1/2'
'-x, -y, -z'
'x, -y, z-1/2'
'-x+1/2, -y+1/2, -z'
'x+1/2, -y+1/2, z-1/2'

loop_
_atom_site_label
_atom_site_type_symbol
_atom_site_fract_x
_atom_site_fract_y
_atom_site_fract_z
_atom_site_U_iso_or_equiv
_atom_site_adp_type
_atom_site_occupancy
_atom_site_site_symmetry_order
_atom_site_calc_flag
_atom_site_refinement_flags_posn
_atom_site_refinement_flags_adp
_atom_site_refinement_flags_occupancy
C1 C -0.12283(9) 0.26555(15) 0.49884(16) 0.0200(3) Uani 1 1 d . . .
H1 H -0.0897 0.3237 0.5041 0.024 Uiso 1 1 calc R U .
C2 C -0.18901(10) 0.25376(17) 0.39279(15) 0.0228(4) Uani 1 1 d . . .
H2 H -0.2006 0.3015 0.3261 0.027 Uiso 1 1 calc R U .
C3 C -0.23807(10) 0.17112(17) 0.38552(16) 0.0231(4) Uani 1 1 d . . .
H3 H -0.2841 0.161 0.3136 0.028 Uiso 1 1 calc R U .
C4 C -0.21916(9) 0.10345(15) 0.48433(15) 0.0202(3) Uani 1 1 d . . .
H4 H -0.2525 0.0468 0.4811 0.024 Uiso 1 1 calc R U .
C5 C -0.15121(9) 0.11813(14) 0.58878(14) 0.0163(3) Uani 1 1 d . . .
C6 C -0.12850(9) 0.04470(15) 0.70148(15) 0.0183(3) Uani 1 1 d . . .
C7 C -0.19162(10) -0.03793(16) 0.67669(17) 0.0250(4) Uani 1 1 d . . .
H7A H -0.202 -0.09 0.6105 0.038 Uiso 1 1 calc R U .
H7B H -0.2356 0.0076 0.6554 0.038 Uiso 1 1 calc R U .
H7C H -0.1774 -0.084 0.7484 0.038 Uiso 1 1 calc R U .
C8 C -0.11330(9) 0.12942(15) 0.80273(14) 0.0188(3) Uani 1 1 d . . .
C9 C -0.15468(10) 0.12949(18) 0.85678(16) 0.0248(4) Uani 1 1 d . . .
H9 H -0.1888 0.0686 0.8403 0.03 Uiso 1 1 calc R U .
C10 C -0.14627(11) 0.21800(19) 0.93433(17) 0.0301(4) Uani 1 1 d . . .
H10 H -0.1742 0.2184 0.9717 0.036 Uiso 1 1 calc R U .
C11 C -0.09673(11) 0.30561(18) 0.95660(17) 0.0296(4) Uani 1 1 d . . .
H11 H -0.0914 0.3693 1.0067 0.036 Uiso 1 1 calc R U .
C12 C -0.05499(10) 0.29865(16) 0.90420(16) 0.0229(4) Uani 1 1 d . . .
H12 H -0.0201 0.3582 0.9209 0.028 Uiso 1 1 calc R U .
C13 C -0.06023(9) -0.02637(15) 0.73070(14) 0.0187(3) Uani 1 1 d . . .
C14 C -0.06040(10) -0.14682(16) 0.73357(17) 0.0269(4) Uani 1 1 d . . .
H14 H -0.1018 -0.1875 0.7243 0.032 Uiso 1 1 calc R U .
C15 C 0 -0.2073(2) 0.75 0.0298(6) Uani 1 2 d S T P
H15 H 0 -0.29 0.75 0.036 Uiso 1 2 calc R U P
N1 N -0.10281(8) 0.19862(11) 0.59546(12) 0.0157(3) Uani 1 1 d . . .
N2 N -0.06140(8) 0.21136(12) 0.83061(13) 0.0171(3) Uani 1 1 d . . .
N3 N 0 0.03315(17) 0.75 0.0173(4) Uani 1 2 d S T P
N4 N -0.13541(8) 0.57867(14) 0.70135(15) 0.0258(3) Uani 1 1 d . . .
O1 O 0 0.38949(15) 0.75 0.0234(4) Uani 1 2 d S T P
O2 O -0.12066(8) 0.51414(13) 0.63829(13) 0.0335(3) Uani 1 1 d . . .
O3 O -0.09322(11) 0.57855(17) 0.81144(15) 0.0562(5) Uani 1 1 d . . .
O4 O -0.18928(8) 0.64403(13) 0.65095(14) 0.0371(4) Uani 1 1 d . . .
Ru1 Ru 0 0.20730(2) 0.75 0.01426(7) Uani 1 2 d S T P
H16 H 0.0413(11) 0.4382(19) 0.7834(19) 0.025(5) Uiso 1 1 d . . .

loop_
_atom_site_aniso_label
_atom_site_aniso_U_11
_atom_site_aniso_U_22
_atom_site_aniso_U_33
_atom_site_aniso_U_23
_atom_site_aniso_U_13
_atom_site_aniso_U_12
C1 0.0181(8) 0.0222(8) 0.0210(8) 0.0046(7) 0.0113(7) 0.0033(6)
C2 0.0211(9) 0.0282(9) 0.0188(8) 0.0044(7) 0.0102(7) 0.0072(7)
C3 0.0184(8) 0.0300(9) 0.0168(8) -0.0036(7) 0.0064(7) 0.0036(7)
C4 0.0167(8) 0.0217(8) 0.0210(8) -0.0048(7) 0.0091(7) -0.0013(6)
C5 0.0150(7) 0.0166(8) 0.0181(7) -0.0014(6) 0.0092(6) 0.0005(6)
C6 0.0151(7) 0.0193(8) 0.0196(8) 0.0018(6) 0.0084(6) -0.0017(6)
C7 0.0182(8) 0.0257(9) 0.0291(9) 0.0026(7) 0.0109(7) -0.0054(7)
C8 0.0153(7) 0.0234(8) 0.0158(7) 0.0038(6) 0.0067(6) 0.0004(6)
C9 0.0182(8) 0.0365(10) 0.0196(8) 0.0048(7) 0.0097(7) -0.0015(7)
C10 0.0227(9) 0.0520(13) 0.0201(9) 0.0010(8) 0.0142(8) 0.0017(8)
C11 0.0249(9) 0.0421(12) 0.0224(9) -0.0075(8) 0.0128(8) 0.0024(8)
C12 0.0177(8) 0.0282(9) 0.0227(8) -0.0049(7) 0.0103(7) -0.0004(7)
C13 0.0167(8) 0.0183(8) 0.0172(8) 0.0014(6) 0.0061(6) -0.0011(6)
C14 0.0233(9) 0.0193(9) 0.0291(9) 0.0020(7) 0.0075(8) -0.0034(7)
C15 0.0256(13) 0.0146(12) 0.0358(15) 0 0.0067(12) 0
N1 0.0136(6) 0.0174(7) 0.0162(6) 0.0010(5) 0.0078(5) 0.0013(5)
N2 0.0133(6) 0.0210(7) 0.0162(6) 0.0002(5) 0.0071(5) 0.0012(5)
N3 0.0168(9) 0.0171(9) 0.0151(9) 0 0.0064(8) 0
N4 0.0226(8) 0.0218(8) 0.0327(9) -0.0040(6) 0.0143(7) -0.0026(6)
O1 0.0137(8) 0.0117(8) 0.0419(11) 0 0.0125(8) 0
O2 0.0280(7) 0.0379(8) 0.0343(7) -0.0044(6) 0.0161(6) 0.0071(6)
O3 0.0673(12) 0.0583(12) 0.0335(9) -0.0011(8) 0.0197(9) 0.0247(10)
O4 0.0234(7) 0.0315(8) 0.0476(9) -0.0069(7) 0.0124(6) 0.0065(6)
Ru1 0.01227(10) 0.01427(10) 0.01621(10) 0 0.00741(7) 0

loop_
_atom_type_symbol
_atom_type_description
_atom_type_scat_dispersion_real
_atom_type_scat_dispersion_imag
_atom_type_scat_source
C C 0.0033 0.0016 'International Tables Vol C Tables 4.2.6.8 and 6.1.1.4'
H H 0 0 'International Tables Vol C Tables 4.2.6.8 and 6.1.1.4'
N N 0.0061 0.0033 'International Tables Vol C Tables 4.2.6.8 and 6.1.1.4'
O O 0.0106 0.006 'International Tables Vol C Tables 4.2.6.8 and 6.1.1.4'
Ru Ru -1.2594 0.8363 'International Tables Vol C Tables 4.2.6.8 and 6.1.1.4'

loop_
_geom_angle_atom_site_label_1
_geom_angle_atom_site_label_2
_geom_angle_atom_site_label_3
_geom_angle
_geom_angle_site_symmetry_1
_geom_angle_site_symmetry_3
N1 C1 C2 123.24(17) . .
N1 C1 H1 118.4 . .
C2 C1 H1 118.4 . .
C1 C2 C3 118.60(17) . .
C1 C2 H2 120.7 . .
C3 C2 H2 120.7 . .
C4 C3 C2 118.96(16) . .
C4 C3 H3 120.5 . .
C2 C3 H3 120.5 . .
C3 C4 C5 120.03(16) . .
C3 C4 H4 120 . .
C5 C4 H4 120 . .
N1 C5 C4 120.95(15) . .
N1 C5 C6 117.62(14) . .
C4 C5 C6 121.43(15) . .
C13 C6 C7 109.69(14) . .
C13 C6 C8 112.12(13) . .
C7 C6 C8 109.87(14) . .
C13 C6 C5 108.21(13) . .
C7 C6 C5 109.43(13) . .
C8 C6 C5 107.45(14) . .
C6 C7 H7A 109.5 . .
C6 C7 H7B 109.5 . .
H7A C7 H7B 109.5 . .
C6 C7 H7C 109.5 . .
H7A C7 H7C 109.5 . .
H7B C7 H7C 109.5 . .
N2 C8 C9 120.70(16) . .
N2 C8 C6 116.64(14) . .
C9 C8 C6 122.43(15) . .
C10 C9 C8 120.14(17) . .
C10 C9 H9 119.9 . .
C8 C9 H9 119.9 . .
C11 C10 C9 118.99(18) . .
C11 C10 H10 120.5 . .
C9 C10 H10 120.5 . .
C10 C11 C12 118.37(18) . .
C10 C11 H11 120.8 . .
C12 C11 H11 120.8 . .
N2 C12 C11 123.23(17) . .
N2 C12 H12 118.4 . .
C11 C12 H12 118.4 . .
N3 C13 C14 120.92(17) . .
N3 C13 C6 117.48(15) . .
C14 C13 C6 121.56(16) . .
C15 C14 C13 119.53(18) . .
C15 C14 H14 120.2 . .
C13 C14 H14 120.2 . .
C14 C15 C14 119.4(2) 2_556 .
C14 C15 H15 120.3 2_556 .
C14 C15 H15 120.3 . .
C1 N1 C5 118.19(14) . .
C1 N1 Ru1 123.14(11) . .
C5 N1 Ru1 118.59(11) . .
C12 N2 C8 118.34(15) . .
C12 N2 Ru1 121.85(12) . .
C8 N2 Ru1 119.63(11) . .
C13 N3 C13 119.5(2) . 2_556
C13 N3 Ru1 120.24(10) . .
C13 N3 Ru1 120.24(10) 2_556 .
O4 N4 O3 122.02(17) . .
O4 N4 O2 119.02(17) . .
O3 N4 O2 118.86(16) . .
Ru1 O1 H16 126.7(13) . .
N3 Ru1 N2 91.29(4) . .
N3 Ru1 N2 91.29(4) . 2_556
N2 Ru1 N2 177.42(8) . 2_556
N3 Ru1 N1 87.24(4) . .
N2 Ru1 N1 82.59(6) . .
N2 Ru1 N1 97.53(6) 2_556 .
N3 Ru1 N1 87.24(4) . 2_556
N2 Ru1 N1 97.53(6) . 2_556
N2 Ru1 N1 82.59(6) 2_556 2_556
N1 Ru1 N1 174.48(7) . 2_556
N3 Ru1 O1 180 . .
N2 Ru1 O1 88.71(4) . .
N2 Ru1 O1 88.71(4) 2_556 .
N1 Ru1 O1 92.76(4) . .
N1 Ru1 O1 92.76(4) 2_556 .

loop_
_geom_bond_atom_site_label_1
_geom_bond_atom_site_label_2
_geom_bond_distance
_geom_bond_site_symmetry_2
C1 N1 1.348(2) .
C1 C2 1.378(2) .
C1 H1 0.95 .
C2 C3 1.381(3) .
C2 H2 0.95 .
C3 C4 1.380(3) .
C3 H3 0.95 .
C4 C5 1.392(2) .
C4 H4 0.95 .
C5 N1 1.356(2) .
C5 C6 1.545(2) .
C6 C13 1.535(2) .
C6 C7 1.539(2) .
C6 C8 1.539(2) .
C7 H7A 0.98 .
C7 H7B 0.98 .
C7 H7C 0.98 .
C8 N2 1.352(2) .
C8 C9 1.393(2) .
C9 C10 1.383(3) .
C9 H9 0.95 .
C10 C11 1.377(3) .
C10 H10 0.95 .
C11 C12 1.384(3) .
C11 H11 0.95 .
C12 N2 1.350(2) .
C12 H12 0.95 .
C13 N3 1.359(2) .
C13 C14 1.386(3) .
C14 C15 1.380(2) .
C14 H14 0.95 .
C15 C14 1.380(2) 2_556
C15 H15 0.95 .
N1 Ru1 2.0724(15) .
N2 Ru1 2.0715(15) .
N3 C13 1.3593(19) 2_556
N3 Ru1 2.003(2) .
N4 O4 1.238(2) .
N4 O3 1.241(2) .
N4 O2 1.268(2) .
O1 Ru1 2.0952(18) .
O1 H16 0.94(2) .
Ru1 N2 2.0716(15) 2_556
Ru1 N1 2.0724(15) 2_556

loop_
_geom_torsion_atom_site_label_1
_geom_torsion_atom_site_label_2
_geom_torsion_atom_site_label_3
_geom_torsion_atom_site_label_4
_geom_torsion
_geom_torsion_site_symmetry_4
N1 C1 C2 C3 1.4(3) .
C1 C2 C3 C4 0.0(3) .
C2 C3 C4 C5 -0.7(3) .
C3 C4 C5 N1 0.1(3) .
C3 C4 C5 C6 179.42(15) .
N1 C5 C6 C13 -62.38(18) .
C4 C5 C6 C13 118.32(17) .
N1 C5 C6 C7 178.13(15) .
C4 C5 C6 C7 -1.2(2) .
N1 C5 C6 C8 58.88(18) .
C4 C5 C6 C8 -120.42(16) .
C13 C6 C8 N2 60.88(19) .
C7 C6 C8 N2 -176.86(14) .
C5 C6 C8 N2 -57.89(18) .
C13 C6 C8 C9 -124.58(17) .
C7 C6 C8 C9 -2.3(2) .
C5 C6 C8 C9 116.64(17) .
N2 C8 C9 C10 4.1(3) .
C6 C8 C9 C10 -170.26(17) .
C8 C9 C10 C11 0.2(3) .
C9 C10 C11 C12 -2.8(3) .
C10 C11 C12 N2 1.3(3) .
C7 C6 C13 N3 177.23(13) .
C8 C6 C13 N3 -60.41(18) .
C5 C6 C13 N3 57.92(17) .
C7 C6 C13 C14 -0.7(2) .
C8 C6 C13 C14 121.66(18) .
C5 C6 C13 C14 -120.01(18) .
N3 C13 C14 C15 -3.4(2) .
C6 C13 C14 C15 174.41(14) .
C13 C14 C15 C14 1.68(12) 2_556
C2 C1 N1 C5 -2.0(2) .
C2 C1 N1 Ru1 174.81(13) .
C4 C5 N1 C1 1.2(2) .
C6 C5 N1 C1 -178.12(14) .
C4 C5 N1 Ru1 -175.77(12) .
C6 C5 N1 Ru1 4.92(19) .
C11 C12 N2 C8 2.9(3) .
C11 C12 N2 Ru1 178.05(14) .
C9 C8 N2 C12 -5.5(2) .
C6 C8 N2 C12 169.11(15) .
C9 C8 N2 Ru1 179.23(12) .
C6 C8 N2 Ru1 -6.13(19) .
C14 C13 N3 C13 1.73(13) 2_556
C6 C13 N3 C13 -176.21(16) 2_556
C14 C13 N3 Ru1 -178.27(13) .
C6 C13 N3 Ru1 3.79(16) .
